data_2013557
loop_
_publ_author_name
'Cox, Philip J. '
'Wardell,  James L.'

_publ_section_title
;
 4,4'-Sulfonylbis[<i>N</i>-(4-nitrophenylmethylene)benzenamine]:
 whole-molecule disorder
;
_journal_issue 12
_journal_name_full 'Acta Crystallographica Section C'
_journal_page_first o706
_journal_page_last o708
_journal_paper_doi 10.1107/S0108270103025149
_journal_volume 59
_journal_year 2003
_chemical_formula_iupac 'C26 H18 N4 O6 S'
_chemical_formula_moiety 'C26 H18 N4 O6 S'
_chemical_formula_sum 'C26 H18 N4 O6 S'
_chemical_formula_weight 514.5
_space_group_IT_number 9
_symmetry_cell_setting monoclinic
_symmetry_space_group_name_Hall 'C -2yc'
_symmetry_space_group_name_H-M 'C 1 c 1'
_audit_creation_method 'WinGX routine CIF_UPDATE'
_cell_angle_alpha 90.0
_cell_angle_beta 98.808(4)
_cell_angle_gamma 90.0
_cell_formula_units_Z 4
_cell_length_a 36.706(3)
_cell_length_b 4.9130(4)
_cell_length_c 12.364(5)
_cell_measurement_reflns_used 1948
_cell_measurement_temperature 120(2)
_cell_measurement_theta_max 25.23
_cell_measurement_theta_min 3.25
_cell_volume 2203.4(9)
_computing_cell_refinement 'SAINT (Bruker, 2000)'
_computing_data_collection 'SMART (Bruker, 1998)'
_computing_data_reduction SAINT
_computing_molecular_graphics 'PLATON (Spek, 2002)'
_computing_publication_material 'WinGX (Farrugia, 1999)'
_computing_structure_refinement 'SHELXL97-2 (Sheldrick, 1998)'
_computing_structure_solution 'SIR97 (Altomare et al., 1999)'
_diffrn_measured_fraction_theta_full 0.993
_diffrn_measured_fraction_theta_max 0.993
_diffrn_measurement_device_type 'Bruker SMART 1K CCD diffractometer'
_diffrn_measurement_method '\w rotation with narrow frames'
_diffrn_radiation_type synchrotron
_diffrn_radiation_wavelength 0.6934
_diffrn_reflns_av_R_equivalents 0.036
_diffrn_reflns_limit_h_max 45
_diffrn_reflns_limit_h_min -45
_diffrn_reflns_limit_k_max 6
_diffrn_reflns_limit_k_min -5
_diffrn_reflns_limit_l_max 15
_diffrn_reflns_limit_l_min -15
_diffrn_reflns_number 9138
_diffrn_reflns_theta_full 25.68
_diffrn_reflns_theta_max 25.68
_diffrn_reflns_theta_min 3.25
_diffrn_standards_decay_% 15
_diffrn_standards_number 0
_exptl_absorpt_coefficient_mu 0.203
_exptl_absorpt_correction_T_max 0.996
_exptl_absorpt_correction_T_min 0.970
_exptl_absorpt_correction_type multi-scan
_exptl_absorpt_process_details 'SADABS (Bruker, 2000)'
_exptl_crystal_colour yellow
_exptl_crystal_density_diffrn 1.551
_exptl_crystal_density_method 'not measured'
_exptl_crystal_description lozenge
_exptl_crystal_F_000 1064
_exptl_crystal_size_max 0.15
_exptl_crystal_size_mid 0.05
_exptl_crystal_size_min 0.02
_refine_diff_density_max 0.216
_refine_diff_density_min -0.437
_refine_ls_abs_structure_details 'Flack H D (1983), Acta Cryst. A39, 876-881'
_refine_ls_abs_structure_Flack 0.3(2)
_refine_ls_extinction_method none
_refine_ls_goodness_of_fit_ref 1.008
_refine_ls_hydrogen_treatment constr
_refine_ls_matrix_type full
_refine_ls_number_parameters 299
_refine_ls_number_reflns 4141
_refine_ls_number_restraints 50
_refine_ls_restrained_S_all 1.009
_refine_ls_R_factor_gt 0.0416
_refine_ls_shift/su_max 0.002
_refine_ls_structure_factor_coef Fsqd
_refine_ls_weighting_details 'calc w=1/[\s^2^(Fo^2^)+(0.0612P)^2^] where P=(Fo^2^+2Fc^2^)/3'
_refine_ls_weighting_scheme calc
_refine_ls_wR_factor_ref 0.1066
_reflns_number_gt 3069
_reflns_number_total 4141
_reflns_threshold_expression I>2\s(I)
_cod_data_source_file bm1545.cif
_cod_data_source_block II
_cod_depositor_comments
;
The following automatic conversions were performed:
'_geom_bond_publ_flag' value 'YES' changed to 'yes' according to
'/home/saulius/struct/CIF-dictionaries/cif_core.dic' dictionary named
'cif_core.dic' version 2.4.1 from 2010-06-29 (16
times).

'_geom_bond_publ_flag' value 'NO' changed to 'no' according to
'/home/saulius/struct/CIF-dictionaries/cif_core.dic' dictionary named
'cif_core.dic' version 2.4.1 from 2010-06-29 (100 times).

Automatic conversion script
Id: cif_fix_enum 1527 2010-12-29 10:47:43Z saulius 

The following automatic conversions were performed:

'_geom_bond_publ_flag' value 'YES' changed to 'yes' according to
/home/saulius/struct/CIF-dictionaries/cif_core.dic dictionary named
'cif_core.dic' version 2.4.1 from 2010-06-29 (16
times).

'_geom_bond_publ_flag' value 'NO' changed to 'no' according
to /home/saulius/struct/CIF-dictionaries/cif_core.dic dictionary
named 'cif_core.dic' version 2.4.1 from 2010-06-29 (100
times).

'_geom_angle_publ_flag' value 'YES' changed to 'yes'
according to /home/saulius/struct/CIF-dictionaries/cif_core.dic
dictionary named 'cif_core.dic' version 2.4.1 from 2010-06-29 (2
times).

'_geom_angle_publ_flag' value 'NO' changed to 'no' according
to /home/saulius/struct/CIF-dictionaries/cif_core.dic dictionary
named 'cif_core.dic' version 2.4.1 from 2010-06-29 (182
times).

'_geom_torsion_publ_flag' value 'NO' changed to 'no'
according to /home/saulius/struct/CIF-dictionaries/cif_core.dic
dictionary named 'cif_core.dic' version 2.4.1 from 2010-06-29 (140
times).

Automatic conversion script
Id: cif_fix_values 1715 2011-07-08 13:25:40Z adriana 
;
_cod_original_sg_symbol_H-M 'C c'
_cod_database_code 2013557
_cod_database_fobs_code 2013557

loop_
_symmetry_equiv_pos_as_xyz
'x, y, z'
'x, -y, z+1/2'
'x+1/2, y+1/2, z'
'x+1/2, -y+1/2, z+1/2'

loop_
_atom_site_label
_atom_site_fract_x
_atom_site_fract_y
_atom_site_fract_z
_atom_site_U_iso_or_equiv
_atom_site_adp_type
_atom_site_calc_flag
_atom_site_refinement_flags
_atom_site_occupancy
_atom_site_disorder_assembly
_atom_site_disorder_group
_atom_site_type_symbol
S1 0.48835(5) 1.1073(4) 0.36781(17) 0.0009(6) Uiso d P 0.430(5) A 1 S
O1 0.50208(17) 1.2633(12) 0.2846(5) 0.0099(16) Uiso d P 0.430(5) A 1 O
O2 0.47342(18) 1.2564(13) 0.4571(5) 0.0057(14) Uiso d P 0.430(5) A 1 O
O3 0.7442(2) -0.6570(15) 0.6995(5) 0.0095(15) Uiso d P 0.430(5) A 1 O
O4 0.71713(18) -0.7175(16) 0.8458(6) 0.0067(13) Uiso d P 0.430(5) A 1 O
O5 0.2705(3) -0.6895(14) -0.1624(5) 0.0137(16) Uiso d P 0.430(5) A 1 O
O6 0.2450(2) -0.7028(19) -0.0127(8) 0.018(2) Uiso d P 0.430(5) A 1 O
N1 0.5990(3) 0.3283(18) 0.5931(7) 0.0088(19) Uiso d P 0.430(5) A 1 N
N2 0.7188(4) -0.624(2) 0.7616(11) 0.001(3) Uiso d P 0.430(5) A 1 N
N3 0.3747(2) 0.3041(19) 0.1892(7) 0.0087(18) Uiso d P 0.430(5) A 1 N
N4 0.2690(3) -0.623(2) -0.0780(7) 0.019(3) Uiso d P 0.430(5) A 1 N
C1 0.5230(3) 0.889(2) 0.4347(7) 0.010(2) Uiso d PD 0.430(5) A 1 C
C2 0.5210(2) 0.7959(18) 0.5387(7) 0.010(2) Uiso d PD 0.430(5) A 1 C
H2 0.5012 0.8494 0.5752 0.0258(18) Uiso calc PR 0.430(5) A 1 H
C3 0.5481(2) 0.6235(17) 0.5895(7) 0.014(2) Uiso d PD 0.430(5) A 1 C
H3 0.5483 0.5769 0.6641 0.0258(18) Uiso calc PR 0.430(5) A 1 H
C4 0.5753(2) 0.5163(18) 0.5343(7) 0.006(2) Uiso d PD 0.430(5) A 1 C
C5 0.5785(2) 0.6291(17) 0.4314(6) 0.011(2) Uiso d PD 0.430(5) A 1 C
H5 0.5990 0.5823 0.3966 0.0258(18) Uiso calc PR 0.430(5) A 1 H
C6 0.5517(2) 0.8104(19) 0.3799(8) 0.010(2) Uiso d PD 0.430(5) A 1 C
H6 0.5531 0.8780 0.3087 0.0258(18) Uiso calc PR 0.430(5) A 1 H
C7 0.6211(3) 0.174(2) 0.5431(9) 0.010(2) Uiso d P 0.430(5) A 1 C
H7 0.6201 0.1916 0.4662 0.0258(18) Uiso calc PR 0.430(5) A 1 H
C8 0.6465(3) -0.0207(19) 0.6012(8) 0.005(2) Uiso d PD 0.430(5) A 1 C
C9 0.6447(3) -0.083(2) 0.7099(9) 0.015(3) Uiso d PD 0.430(5) A 1 C
H9 0.6278 0.0187 0.7447 0.0258(18) Uiso calc PR 0.430(5) A 1 H
C10 0.6654(3) -0.279(2) 0.7722(12) 0.020(4) Uiso d PD 0.430(5) A 1 C
H10 0.6620 -0.3257 0.8445 0.0258(18) Uiso calc PR 0.430(5) A 1 H
C11 0.6912(5) -0.400(4) 0.7194(12) 0.016(5) Uiso d PD 0.430(5) A 1 C
C12 0.6930(5) -0.339(3) 0.6107(13) 0.033(5) Uiso d PD 0.430(5) A 1 C
H12 0.7113 -0.4314 0.5779 0.0258(18) Uiso calc PR 0.430(5) A 1 H
C13 0.6710(3) -0.156(2) 0.5457(10) 0.018(3) Uiso d PD 0.430(5) A 1 C
H13 0.6724 -0.1273 0.4705 0.0258(18) Uiso calc PR 0.430(5) A 1 H
C14 0.4528(2) 0.8849(18) 0.3096(6) 0.002(2) Uiso d PD 0.430(5) A 1 C
C15 0.4242(2) 0.8172(17) 0.3677(7) 0.004(2) Uiso d PD 0.430(5) A 1 C
H15 0.4225 0.9008 0.4360 0.0258(18) Uiso calc PR 0.430(5) A 1 H
C16 0.3984(2) 0.6258(16) 0.3234(6) 0.0046(19) Uiso d PD 0.430(5) A 1 C
H16 0.3786 0.5779 0.3607 0.0258(18) Uiso calc PR 0.430(5) A 1 H
C17 0.4019(3) 0.5035(19) 0.2230(7) 0.007(2) Uiso d PD 0.430(5) A 1 C
C18 0.4285(2) 0.5890(16) 0.1599(6) 0.010(2) Uiso d PD 0.430(5) A 1 C
H18 0.4283 0.5249 0.0873 0.0258(18) Uiso calc PR 0.430(5) A 1 H
C19 0.4554(3) 0.772(2) 0.2081(7) 0.012(2) Uiso d PD 0.430(5) A 1 C
H19 0.4754 0.8195 0.1713 0.0258(18) Uiso calc PR 0.430(5) A 1 H
C20 0.3689(3) 0.211(2) 0.0922(8) 0.010(2) Uiso d P 0.430(5) A 1 C
H20 0.3829 0.2887 0.0413 0.0258(18) Uiso calc PR 0.430(5) A 1 H
C21 0.3428(3) -0.0037(19) 0.0514(8) 0.010(2) Uiso d PD 0.430(5) A 1 C
C22 0.3182(2) -0.095(2) 0.1187(8) 0.011(2) Uiso d PD 0.430(5) A 1 C
H22 0.3183 -0.0206 0.1897 0.0258(18) Uiso calc PR 0.430(5) A 1 H
C23 0.2932(2) -0.3004(18) 0.0786(7) 0.013(2) Uiso d PD 0.430(5) A 1 C
H23 0.2761 -0.3684 0.1224 0.0258(18) Uiso calc PR 0.430(5) A 1 H
C24 0.2936(4) -0.404(3) -0.0268(9) 0.008(3) Uiso d PD 0.430(5) A 1 C
C25 0.3166(2) -0.3103(15) -0.0955(6) 0.0057(16) Uiso d PD 0.430(5) A 1 C
H25 0.3164 -0.3830 -0.1668 0.0258(18) Uiso calc PR 0.430(5) A 1 H
C26 0.3404(3) -0.1018(19) -0.0546(8) 0.012(2) Uiso d PD 0.430(5) A 1 C
H26 0.3556 -0.0226 -0.1015 0.0258(18) Uiso calc PR 0.430(5) A 1 H
S1A 0.49615(6) 1.1094(5) 0.32496(19) 0.0218(6) Uiso d P 0.570(5) A 2 S
O1A 0.51043(19) 1.2534(14) 0.2448(6) 0.0282(16) Uiso d P 0.570(5) A 2 O
O2A 0.48065(15) 1.2442(11) 0.4150(5) 0.0198(14) Uiso d P 0.570(5) A 2 O
O3A 0.74189(17) -0.7026(12) 0.7220(4) 0.0172(13) Uiso d P 0.570(5) A 2 O
O4A 0.70790(14) -0.7076(13) 0.8510(5) 0.0184(13) Uiso d P 0.570(5) A 2 O
O5A 0.2709(2) -0.7370(12) -0.1443(5) 0.0226(17) Uiso d P 0.570(5) A 2 O
O6A 0.23801(17) -0.6636(15) -0.0178(6) 0.0193(16) Uiso d P 0.570(5) A 2 O
N1A 0.6112(2) 0.3016(18) 0.5041(6) 0.0242(18) Uiso d P 0.570(5) A 2 N
N2A 0.7165(4) -0.600(2) 0.7566(12) 0.030(4) Uiso d P 0.570(5) A 2 N
N3A 0.3844(3) 0.3253(19) 0.1035(7) 0.030(2) Uiso d P 0.570(5) A 2 N
N4A 0.26429(17) -0.6131(15) -0.0606(6) 0.0032(16) Uiso d P 0.570(5) A 2 N
C1A 0.5306(2) 0.8849(17) 0.3881(6) 0.019(2) Uiso d PD 0.570(5) A 2 C
C2A 0.5286(2) 0.7610(17) 0.4883(6) 0.019(2) Uiso d PD 0.570(5) A 2 C
H2A 0.5100 0.8115 0.5298 0.0258(18) Uiso calc PR 0.570(5) A 2 H
C3A 0.55425(19) 0.5632(14) 0.5266(5) 0.0198(18) Uiso d PD 0.570(5) A 2 C
H3A 0.5517 0.4657 0.5914 0.0258(18) Uiso calc PR 0.570(5) A 2 H
C4A 0.5837(2) 0.5055(18) 0.4714(6) 0.019(2) Uiso d PD 0.570(5) A 2 C
C5A 0.5841(2) 0.6295(17) 0.3696(7) 0.028(2) Uiso d PD 0.570(5) A 2 C
H5A 0.6029 0.5802 0.3281 0.0258(18) Uiso calc PR 0.570(5) A 2 H
C6A 0.5584(2) 0.8201(18) 0.3278(8) 0.026(2) Uiso d PD 0.570(5) A 2 C
H6A 0.5596 0.9054 0.2595 0.0258(18) Uiso calc PR 0.570(5) A 2 H
C7A 0.6139(3) 0.204(2) 0.5993(8) 0.029(2) Uiso d P 0.570(5) A 2 C
H7A 0.5978 0.2663 0.6474 0.0258(18) Uiso calc PR 0.570(5) A 2 H
C8A 0.6421(2) -0.0075(17) 0.6372(7) 0.016(2) Uiso d PD 0.570(5) A 2 C
C9A 0.6425(2) -0.1132(17) 0.7415(7) 0.021(2) Uiso d PD 0.570(5) A 2 C
H9A 0.6253 -0.0579 0.7872 0.0258(18) Uiso calc PR 0.570(5) A 2 H
C10A 0.6697(3) -0.305(2) 0.7750(10) 0.024(3) Uiso d PD 0.570(5) A 2 C
H10A 0.6723 -0.3692 0.8482 0.0258(18) Uiso calc PR 0.570(5) A 2 H
C11A 0.6935(4) -0.407(3) 0.7073(9) 0.015(4) Uiso d PD 0.570(5) A 2 C
C12A 0.6924(3) -0.313(2) 0.6022(9) 0.016(3) Uiso d PD 0.570(5) A 2 C
H12A 0.7085 -0.3774 0.5548 0.0258(18) Uiso calc PR 0.570(5) A 2 H
C13A 0.6657(2) -0.1146(18) 0.5705(7) 0.022(2) Uiso d PD 0.570(5) A 2 C
H13A 0.6635 -0.0478 0.4977 0.0258(18) Uiso calc PR 0.570(5) A 2 H
C14A 0.4607(2) 0.8832(17) 0.2627(6) 0.0121(18) Uiso d PD 0.570(5) A 2 C
C15A 0.4331(2) 0.7988(18) 0.3184(7) 0.024(2) Uiso d PD 0.570(5) A 2 C
H15A 0.4314 0.8691 0.3890 0.0258(18) Uiso calc PR 0.570(5) A 2 H
C16A 0.4075(2) 0.6074(15) 0.2693(6) 0.025(2) Uiso d PD 0.570(5) A 2 C
H16A 0.3889 0.5376 0.3074 0.0258(18) Uiso calc PR 0.570(5) A 2 H
C17A 0.4099(2) 0.5224(18) 0.1636(6) 0.022(2) Uiso d PD 0.570(5) A 2 C
C18A 0.43872(18) 0.6010(13) 0.1085(6) 0.0181(18) Uiso d PD 0.570(5) A 2 C
H18A 0.4407 0.5286 0.0384 0.0258(18) Uiso calc PR 0.570(5) A 2 H
C19A 0.4641(2) 0.7859(17) 0.1582(6) 0.024(2) Uiso d PD 0.570(5) A 2 C
H19A 0.4837 0.8466 0.1221 0.0258(18) Uiso calc PR 0.570(5) A 2 H
C20A 0.3647(2) 0.190(2) 0.1491(8) 0.023(2) Uiso d P 0.570(5) A 2 C
H20A 0.3651 0.2164 0.2254 0.0258(18) Uiso calc PR 0.570(5) A 2 H
C21A 0.3390(2) -0.0212(18) 0.0904(7) 0.018(2) Uiso d PD 0.570(5) A 2 C
C22A 0.3131(2) -0.1458(16) 0.1459(7) 0.0133(19) Uiso d PD 0.570(5) A 2 C
H22A 0.3120 -0.0921 0.2191 0.0258(18) Uiso calc PR 0.570(5) A 2 H
C23A 0.28862(16) -0.3449(14) 0.0989(5) 0.0086(13) Uiso d PD 0.570(5) A 2 C
H23A 0.2717 -0.4335 0.1381 0.0258(18) Uiso calc PR 0.570(5) A 2 H
C24A 0.2909(3) -0.404(2) -0.0090(6) 0.008(2) Uiso d PD 0.570(5) A 2 C
C25A 0.3154(2) -0.2804(15) -0.0688(6) 0.0173(18) Uiso d PD 0.570(5) A 2 C
H25A 0.3153 -0.3275 -0.1434 0.0258(18) Uiso calc PR 0.570(5) A 2 H
C26A 0.3401(3) -0.0881(19) -0.0189(7) 0.022(2) Uiso d PD 0.570(5) A 2 C
H26A 0.3574 -0.0038 -0.0582 0.0258(18) Uiso calc PR 0.570(5) A 2 H

loop_
_atom_type_symbol
_atom_type_description
_atom_type_scat_dispersion_real
_atom_type_scat_dispersion_imag
_atom_type_scat_source
C C 0.0033 0.0016 'International Tables Vol C Tables 4.2.6.8 and 6.1.1.4'
H H 0 0 'International Tables Vol C Tables 4.2.6.8 and 6.1.1.4'
N N 0.0061 0.0033 'International Tables Vol C Tables 4.2.6.8 and 6.1.1.4'
O O 0.0106 0.006 'International Tables Vol C Tables 4.2.6.8 and 6.1.1.4'
S S 0.1246 0.1234 'International Tables Vol C Tables 4.2.6.8 and 6.1.1.4'

loop_
_geom_angle_atom_site_label_1
_geom_angle_atom_site_label_2
_geom_angle_atom_site_label_3
_geom_angle
_geom_angle_publ_flag
O1 S1 O2 118.4(4) yes
O1 S1 C14 110.9(4) no
O2 S1 C14 105.8(4) no
O1 S1 C1 110.6(4) no
O2 S1 C1 105.7(4) no
C14 S1 C1 104.4(5) no
C7 N1 C4 120.8(8) no
O4 N2 O3 128.8(11) no
O4 N2 C11 118.2(12) no
O3 N2 C11 112.5(11) no
C20 N3 C17 122.4(8) no
O5 N4 O6 127.9(13) no
O5 N4 C24 120.3(11) no
O6 N4 C24 111.6(8) no
C2 C1 C6 121.1(9) no
C2 C1 S1 120.0(7) no
C6 C1 S1 119.0(6) no
C1 C2 C3 119.3(8) no
C1 C2 H2 120.4 no
C3 C2 H2 120.4 no
C2 C3 C4 121.9(8) no
C2 C3 H3 119.1 no
C4 C3 H3 119.1 no
C3 C4 N1 115.6(7) no
C3 C4 C5 117.3(8) no
N1 C4 C5 126.8(7) no
C6 C5 C4 120.5(8) no
C6 C5 H5 119.7 no
C4 C5 H5 119.7 no
C1 C6 C5 119.0(8) no
C1 C6 H6 120.5 no
C5 C6 H6 120.5 no
N1 C7 C8 122.5(10) no
N1 C7 H7 118.7 no
C8 C7 H7 118.7 no
C13 C8 C9 120.3(9) no
C13 C8 C7 119.4(9) no
C9 C8 C7 120.2(9) no
C10 C9 C8 125.9(12) no
C10 C9 H9 117.0 no
C8 C9 H9 117.0 no
C11 C10 C9 113.5(15) no
C11 C10 H10 123.3 no
C9 C10 H10 123.3 no
C10 C11 C12 120.5(18) no
C10 C11 N2 128.3(13) no
C12 C11 N2 111.0(12) no
C13 C12 C11 126.4(19) no
C13 C12 H12 116.8 no
C11 C12 H12 116.8 no
C12 C13 C8 113.1(14) no
C12 C13 H13 123.5 no
C8 C13 H13 123.5 no
C19 C14 C15 122.0(8) no
C19 C14 S1 117.8(6) no
C15 C14 S1 120.2(6) no
C16 C15 C14 118.6(8) no
C16 C15 H15 120.7 no
C14 C15 H15 120.7 no
C15 C16 C17 119.4(8) no
C15 C16 H16 120.3 no
C17 C16 H16 120.3 no
C16 C17 C18 122.0(8) no
C16 C17 N3 113.7(7) no
C18 C17 N3 124.2(7) no
C19 C18 C17 117.4(8) no
C19 C18 H18 121.3 no
C17 C18 H18 121.3 no
C14 C19 C18 120.0(8) no
C14 C19 H19 120.0 no
C18 C19 H19 120.0 no
N3 C20 C21 126.2(10) no
N3 C20 H20 116.9 no
C21 C20 H20 116.9 no
C26 C21 C22 119.9(9) no
C26 C21 C20 121.4(8) no
C22 C21 C20 118.5(8) no
C21 C22 C23 118.0(8) no
C21 C22 H22 121.0 no
C23 C22 H22 121.0 no
C22 C23 C24 119.4(8) no
C22 C23 H23 120.3 no
C24 C23 H23 120.3 no
C25 C24 C23 123.4(9) no
C25 C24 N4 111.9(8) no
C23 C24 N4 124.6(8) no
C24 C25 C26 115.8(8) no
C24 C25 H25 122.1 no
C26 C25 H25 122.1 no
C21 C26 C25 123.2(9) no
C21 C26 H26 118.4 no
C25 C26 H26 118.4 no
O1A S1A O2A 122.7(4) yes
O1A S1A C1A 108.1(4) no
O2A S1A C1A 106.2(4) no
O1A S1A C14A 109.8(4) no
O2A S1A C14A 105.2(3) no
C1A S1A C14A 103.1(4) no
C7A N1A C4A 118.7(8) no
O3A N2A C11A 127.0(14) no
O3A N2A O4A 116.1(9) no
C11A N2A O4A 116.5(13) no
C20A N3A C17A 121.1(9) no
O6A N4A O5A 122.4(9) no
O6A N4A C24A 118.3(8) no
O5A N4A C24A 119.2(6) no
C6A C1A C2A 121.4(8) no
C6A C1A S1A 116.1(6) no
C2A C1A S1A 122.3(6) no
C3A C2A C1A 119.1(7) no
C3A C2A H2A 120.5 no
C1A C2A H2A 120.5 no
C2A C3A C4A 120.8(7) no
C2A C3A H3A 119.6 no
C4A C3A H3A 119.6 no
C3A C4A C5A 118.0(8) no
C3A C4A N1A 124.6(7) no
C5A C4A N1A 116.9(6) no
C6A C5A C4A 122.2(8) no
C6A C5A H5A 118.9 no
C4A C5A H5A 118.9 no
C5A C6A C1A 118.2(8) no
C5A C6A H6A 120.9 no
C1A C6A H6A 120.9 no
N1A C7A C8A 120.7(10) no
N1A C7A H7A 119.7 no
C8A C7A H7A 119.7 no
C13A C8A C9A 119.4(8) no
C13A C8A C7A 123.0(8) no
C9A C8A C7A 117.5(7) no
C10A C9A C8A 115.8(9) no
C10A C9A H9A 122.1 no
C8A C9A H9A 122.1 no
C9A C10A C11A 123.7(12) no
C9A C10A H10A 118.1 no
C11A C10A H10A 118.1 no
N2A C11A C12A 126.2(12) no
N2A C11A C10A 112.9(11) no
C12A C11A C10A 120.9(13) no
C11A C12A C13A 114.8(12) no
C11A C12A H12A 122.6 no
C13A C12A H12A 122.6 no
C8A C13A C12A 125.0(9) no
C8A C13A H13A 117.5 no
C12A C13A H13A 117.5 no
C15A C14A C19A 122.4(8) no
C15A C14A S1A 121.0(6) no
C19A C14A S1A 116.5(5) no
C14A C15A C16A 119.0(8) no
C14A C15A H15A 120.5 no
C16A C15A H15A 120.5 no
C17A C16A C15A 118.3(7) no
C17A C16A H16A 120.9 no
C15A C16A H16A 120.9 no
C16A C17A C18A 122.6(8) no
C16A C17A N3A 123.2(7) no
C18A C17A N3A 114.0(6) no
C19A C18A C17A 118.4(7) no
C19A C18A H18A 120.8 no
C17A C18A H18A 120.8 no
C18A C19A C14A 119.1(7) no
C18A C19A H19A 120.4 no
C14A C19A H19A 120.4 no
N3A C20A C21A 122.5(10) no
N3A C20A H20A 118.7 no
C21A C20A H20A 118.7 no
C22A C21A C26A 119.6(8) no
C22A C21A C20A 119.2(7) no
C26A C21A C20A 121.1(7) no
C23A C22A C21A 123.2(7) no
C23A C22A H22A 118.4 no
C21A C22A H22A 118.4 no
C24A C23A C22A 114.7(6) no
C24A C23A H23A 122.6 no
C22A C23A H23A 122.6 no
C23A C24A C25A 124.4(7) no
C23A C24A N4A 115.0(6) no
C25A C24A N4A 120.6(7) no
C26A C25A C24A 119.5(7) no
C26A C25A H25A 120.2 no
C24A C25A H25A 120.2 no
C25A C26A C21A 118.5(8) no
C25A C26A H26A 120.8 no
C21A C26A H26A 120.8 no

loop_
_geom_bond_atom_site_label_1
_geom_bond_atom_site_label_2
_geom_bond_site_symmetry_2
_geom_bond_distance
_geom_bond_publ_flag
S1 O1 . 1.435(7) yes
S1 O2 . 1.497(7) yes
S1 C14 . 1.768(9) yes
S1 C1 . 1.770(10) yes
O3 N2 . 1.305(17) yes
O4 N2 . 1.148(17) yes
O5 N4 . 1.103(11) yes
O6 N4 . 1.343(13) yes
N1 C7 . 1.329(12) no
N1 C4 . 1.395(13) no
N2 C11 . 1.53(2) no
N3 C20 . 1.270(13) no
N3 C17 . 1.416(13) no
N4 C24 . 1.482(17) no
C1 C2 . 1.378(7) no
C1 C6 . 1.389(7) no
C2 C3 . 1.383(7) no
C2 H2 . 0.9500 no
C3 C4 . 1.394(7) no
C3 H3 . 0.9500 no
C4 C5 . 1.409(7) no
C5 C6 . 1.407(7) no
C5 H5 . 0.9500 no
C6 H6 . 0.9500 no
C7 C8 . 1.447(14) no
C7 H7 . 0.9500 no
C8 C13 . 1.382(8) no
C8 C9 . 1.389(8) no
C9 C10 . 1.388(9) no
C9 H9 . 0.9500 no
C10 C11 . 1.364(9) no
C10 H10 . 0.9500 no
C11 C12 . 1.389(9) no
C12 C13 . 1.380(9) no
C12 H12 . 0.9500 no
C13 H13 . 0.9500 no
C14 C19 . 1.388(7) no
C14 C15 . 1.400(7) no
C15 C16 . 1.385(7) no
C15 H15 . 0.9500 no
C16 C17 . 1.403(7) no
C16 H16 . 0.9500 no
C17 C18 . 1.404(7) no
C18 C19 . 1.399(7) no
C18 H18 . 0.9500 no
C19 H19 . 0.9500 no
C20 C21 . 1.464(15) no
C20 H20 . 0.9500 no
C21 C26 . 1.386(8) no
C21 C22 . 1.393(8) no
C22 C23 . 1.401(8) no
C22 H22 . 0.9500 no
C23 C24 . 1.402(8) no
C23 H23 . 0.9500 no
C24 C25 . 1.367(8) no
C25 C26 . 1.388(8) no
C25 H25 . 0.9500 no
C26 H26 . 0.9500 no
S1A O1A . 1.384(7) yes
S1A O2A . 1.482(7) yes
S1A C1A . 1.768(9) yes
S1A C14A . 1.792(8) yes
O3A N2A . 1.194(17) yes
O4A N2A . 1.362(17) yes
O5A N4A . 1.256(10) yes
O6A N4A . 1.195(8) yes
N1A C7A . 1.261(12) no
N1A C4A . 1.435(12) no
N2A C11A . 1.351(15) no
N3A C20A . 1.185(11) no
N3A C17A . 1.467(13) no
N4A C24A . 1.494(12) no
C1A C6A . 1.390(7) no
C1A C2A . 1.392(7) no
C2A C3A . 1.384(7) no
C2A H2A . 0.9500 no
C3A C4A . 1.393(6) no
C3A H3A . 0.9500 no
C4A C5A . 1.401(7) no
C5A C6A . 1.373(7) no
C5A H5A . 0.9500 no
C6A H6A . 0.9500 no
C7A C8A . 1.491(14) no
C7A H7A . 0.9500 no
C8A C13A . 1.387(7) no
C8A C9A . 1.389(7) no
C9A C10A . 1.388(8) no
C9A H9A . 0.9500 no
C10A C11A . 1.393(8) no
C10A H10A . 0.9500 no
C11A C12A . 1.375(8) no
C12A C13A . 1.394(8) no
C12A H12A . 0.9500 no
C13A H13A . 0.9500 no
C14A C15A . 1.374(6) no
C14A C19A . 1.402(7) no
C15A C16A . 1.401(7) no
C15A H15A . 0.9500 no
C16A C17A . 1.388(7) no
C16A H16A . 0.9500 no
C17A C18A . 1.398(7) no
C18A C19A . 1.377(7) no
C18A H18A . 0.9500 no
C19A H19A . 0.9500 no
C20A C21A . 1.512(13) no
C20A H20A . 0.9500 no
C21A C22A . 1.397(7) no
C21A C26A . 1.398(7) no
C22A C23A . 1.392(7) no
C22A H22A . 0.9500 no
C23A C24A . 1.381(7) no
C23A H23A . 0.9500 no
C24A C25A . 1.387(7) no
C25A C26A . 1.386(7) no
C25A H25A . 0.9500 no
C26A H26A . 0.9500 no

loop_
_geom_torsion_atom_site_label_1
_geom_torsion_atom_site_label_2
_geom_torsion_atom_site_label_3
_geom_torsion_atom_site_label_4
_geom_torsion
_geom_torsion_publ_flag
O1 S1 C1 C2 157.0(8) no
O2 S1 C1 C2 27.6(10) no
C14 S1 C1 C2 -83.7(9) no
O1 S1 C1 C6 -24.3(10) no
O2 S1 C1 C6 -153.6(8) no
C14 S1 C1 C6 95.1(9) no
C6 C1 C2 C3 0.7(16) no
S1 C1 C2 C3 179.4(8) no
C1 C2 C3 C4 -7.4(15) no
C2 C3 C4 N1 -175.0(9) no
C2 C3 C4 C5 11.8(14) no
C7 N1 C4 C3 166.7(9) no
C7 N1 C4 C5 -20.9(16) no
C3 C4 C5 C6 -9.9(14) no
N1 C4 C5 C6 177.8(10) no
C2 C1 C6 C5 1.0(16) no
S1 C1 C6 C5 -177.7(8) no
C4 C5 C6 C1 3.7(15) no
C4 N1 C7 C8 179.0(9) no
N1 C7 C8 C13 -174.1(10) no
N1 C7 C8 C9 10.0(15) no
C13 C8 C9 C10 -1.2(19) no
C7 C8 C9 C10 174.8(11) no
C8 C9 C10 C11 5(2) no
C9 C10 C11 C12 -5(3) no
C9 C10 C11 N2 -179.8(17) no
O4 N2 C11 C10 4(3) no
O3 N2 C11 C10 -167.6(17) no
O4 N2 C11 C12 -170.8(14) no
O3 N2 C11 C12 17(2) no
C10 C11 C12 C13 1(3) no
N2 C11 C12 C13 176.7(15) no
C11 C12 C13 C8 3(2) no
C9 C8 C13 C12 -3.0(17) no
C7 C8 C13 C12 -178.9(11) no
O1 S1 C14 C19 34.5(9) no
O2 S1 C14 C19 164.0(8) no
C1 S1 C14 C19 -84.7(9) no
O1 S1 C14 C15 -148.5(7) no
O2 S1 C14 C15 -18.9(9) no
C1 S1 C14 C15 92.3(8) no
C19 C14 C15 C16 2.0(15) no
S1 C14 C15 C16 -174.9(7) no
C14 C15 C16 C17 0.8(14) no
C15 C16 C17 C18 -6.8(15) no
C15 C16 C17 N3 177.6(8) no
C20 N3 C17 C16 165.7(9) no
C20 N3 C17 C18 -9.7(15) no
C16 C17 C18 C19 9.8(15) no
N3 C17 C18 C19 -175.1(9) no
C15 C14 C19 C18 1.2(15) no
S1 C14 C19 C18 178.2(7) no
C17 C18 C19 C14 -6.9(15) no
C17 N3 C20 C21 176.7(9) no
N3 C20 C21 C26 -175.9(10) no
N3 C20 C21 C22 9.0(16) no
C26 C21 C22 C23 4.5(15) no
C20 C21 C22 C23 179.8(9) no
C21 C22 C23 C24 -0.4(15) no
C22 C23 C24 C25 -2.1(19) no
C22 C23 C24 N4 179.3(10) no
O5 N4 C24 C25 -0.6(17) no
O6 N4 C24 C25 -176.2(9) no
O5 N4 C24 C23 178.2(11) no
O6 N4 C24 C23 2.6(17) no
C23 C24 C25 C26 0.3(18) no
N4 C24 C25 C26 179.1(9) no
C22 C21 C26 C25 -6.7(15) no
C20 C21 C26 C25 178.2(9) no
C24 C25 C26 C21 4.1(15) no
O1A S1A C1A C6A -21.5(9) no
O2A S1A C1A C6A -154.9(7) no
C14A S1A C1A C6A 94.7(8) no
O1A S1A C1A C2A 163.8(8) no
O2A S1A C1A C2A 30.4(9) no
C14A S1A C1A C2A -79.9(8) no
C6A C1A C2A C3A -2.0(14) no
S1A C1A C2A C3A 172.4(7) no
C1A C2A C3A C4A 5.9(13) no
C2A C3A C4A C5A -7.4(13) no
C2A C3A C4A N1A -179.0(8) no
C7A N1A C4A C3A -15.0(14) no
C7A N1A C4A C5A 173.3(9) no
C3A C4A C5A C6A 5.3(14) no
N1A C4A C5A C6A 177.6(8) no
C4A C5A C6A C1A -1.7(15) no
C2A C1A C6A C5A 0.0(14) no
S1A C1A C6A C5A -174.8(7) no
C4A N1A C7A C8A -179.8(8) no
N1A C7A C8A C13A -2.2(14) no
N1A C7A C8A C9A -177.5(9) no
C13A C8A C9A C10A 6.1(13) no
C7A C8A C9A C10A -178.4(9) no
C8A C9A C10A C11A -5.6(16) no
O3A N2A C11A C12A 7(2) no
O4A N2A C11A C12A -165.8(13) no
O3A N2A C11A C10A -172.2(12) no
O4A N2A C11A C10A 14.7(17) no
C9A C10A C11A N2A -177.3(12) no
C9A C10A C11A C12A 3(2) no
N2A C11A C12A C13A 179.5(13) no
C10A C11A C12A C13A -1.0(19) no
C9A C8A C13A C12A -4.6(15) no
C7A C8A C13A C12A -179.9(10) no
C11A C12A C13A C8A 1.9(16) no
O1A S1A C14A C15A -154.5(8) no
O2A S1A C14A C15A -20.6(8) no
C1A S1A C14A C15A 90.5(8) no
O1A S1A C14A C19A 29.3(8) no
O2A S1A C14A C19A 163.2(7) no
C1A S1A C14A C19A -85.7(7) no
C19A C14A C15A C16A 0.3(14) no
S1A C14A C15A C16A -175.6(7) no
C14A C15A C16A C17A -3.5(13) no
C15A C16A C17A C18A 5.9(13) no
C15A C16A C17A N3A -179.4(9) no
C20A N3A C17A C16A -14.2(14) no
C20A N3A C17A C18A 160.9(9) no
C16A C17A C18A C19A -4.9(13) no
N3A C17A C18A C19A 179.9(8) no
C17A C18A C19A C14A 1.5(12) no
C15A C14A C19A C18A 0.7(14) no
S1A C14A C19A C18A 176.8(6) no
C17A N3A C20A C21A -177.9(8) no
N3A C20A C21A C22A -171.3(9) no
N3A C20A C21A C26A 6.8(14) no
C26A C21A C22A C23A 2.7(14) no
C20A C21A C22A C23A -179.2(8) no
C21A C22A C23A C24A -2.4(12) no
C22A C23A C24A C25A 0.4(14) no
C22A C23A C24A N4A -178.8(7) no
O6A N4A C24A C23A 18.0(12) no
O5A N4A C24A C23A -159.2(7) no
O6A N4A C24A C25A -161.3(8) no
O5A N4A C24A C25A 21.5(13) no
C23A C24A C25A C26A 1.3(15) no
N4A C24A C25A C26A -179.5(8) no
C24A C25A C26A C21A -1.0(14) no
C22A C21A C26A C25A -0.8(15) no
C20A C21A C26A C25A -178.9(8) no
